data_1503700
loop_
_publ_author_name
'Lear, Martin J.'
'Simon, Oliver'
'Foley, Timothy L.'
'Burkart, Michael D.'
'Baiga, Thomas J.'
'Noel, Joseph P.'
'DiPasquale, Antonio G.'
'Rheingold, Arnold L.'
'La Clair, James J.'

_publ_section_title
;
 Laetirobin from the parasitic growth of Laetiporus sulphureus on Robinia
 pseudoacacia.
;
_journal_issue 11
_journal_name_full 'Journal of natural products'
_journal_page_first 1980
_journal_page_last 1987
_journal_paper_doi 10.1021/np9002838
_journal_volume 72
_journal_year 2009
_chemical_formula_sum 'C45 H33 Cl3 O12'
_chemical_formula_weight 872.06
_chemical_name_common TF5
_chemical_name_systematic
;
 ?
;
_space_group.centring_type P

_space_group_IT_number 2
_space_group.IT_number 2

_symmetry_cell_setting triclinic
_symmetry_space_group_name_Hall '-P 1'
_symmetry_space_group_name_H-M 'P -1'
_atom_sites_solution_hydrogens geom
_atom_sites_solution_primary direct
_atom_sites_solution_secondary difmap
_audit_creation_method SHELXL-97
_cell_angle_alpha 112.142(6)
_cell_angle_beta 90.894(6)
_cell_angle_gamma 94.006(6)
_cell_formula_units_Z 2
_cell_length_a 10.8711(10)
_cell_length_b 13.8138(12)
_cell_length_c 14.0844(13)
_cell_measurement_reflns_used 3616
_cell_measurement_temperature 100(2)
_cell_measurement_theta_max 0.00
_cell_measurement_theta_min 0.00
_cell_volume 1952.3(3)
_computing_cell_refinement 'Bruker SMART'
_computing_data_collection 'Bruker SMART'
_computing_data_reduction 'Bruker SAINT'
_computing_molecular_graphics ORTEP-32
_computing_publication_material WinGX
_computing_structure_refinement SHELXL-97
_computing_structure_solution SIR-2004
_diffrn_ambient_temperature 100(2)
_diffrn_measured_fraction_theta_full 0.994
_diffrn_measured_fraction_theta_max 0.976
_diffrn_measurement_device_type 'CCD area detector'
_diffrn_measurement_method 'phi and omega scans'
_diffrn_radiation_monochromator graphite
_diffrn_radiation_source 'fine-focus sealed tube'
_diffrn_radiation_type CuK\a
_diffrn_radiation_wavelength 1.54178
_diffrn_reflns_av_R_equivalents 0.0694
_diffrn_reflns_av_sigmaI/netI 0.0985
_diffrn_reflns_limit_h_max 12
_diffrn_reflns_limit_h_min -11
_diffrn_reflns_limit_k_max 12
_diffrn_reflns_limit_k_min -15
_diffrn_reflns_limit_l_max 16
_diffrn_reflns_limit_l_min -16
_diffrn_reflns_number 12232
_diffrn_reflns_theta_full 64.00
_diffrn_reflns_theta_max 65.89
_diffrn_reflns_theta_min 6.35
_exptl_absorpt_coefficient_mu 2.708
_exptl_absorpt_correction_T_max 0.8994
_exptl_absorpt_correction_T_min 0.8125
_exptl_absorpt_correction_type multi-scan
_exptl_absorpt_process_details SADABS
_exptl_crystal_colour yellow
_exptl_crystal_density_diffrn 1.483
_exptl_crystal_density_method 'not measured'
_exptl_crystal_description block
_exptl_crystal_F_000 900
_exptl_crystal_size_max 0.08
_exptl_crystal_size_mid 0.04
_exptl_crystal_size_min 0.04
_refine_diff_density_max 0.427
_refine_diff_density_min -0.430
_refine_diff_density_rms 0.083
_refine_ls_extinction_method none
_refine_ls_goodness_of_fit_ref 0.987
_refine_ls_hydrogen_treatment constr
_refine_ls_matrix_type full
_refine_ls_number_parameters 549
_refine_ls_number_reflns 5953
_refine_ls_number_restraints 0
_refine_ls_restrained_S_all 0.987
_refine_ls_R_factor_all 0.0971
_refine_ls_R_factor_gt 0.0694
_refine_ls_shift/su_max 0.000
_refine_ls_shift/su_mean 0.000
_refine_ls_structure_factor_coef Fsqd
_refine_ls_weighting_details 'calc w=1/[\s^2^(Fo^2^)+(0.1168P)^2^+0.0000P] where P=(Fo^2^+2Fc^2^)/3'
_refine_ls_weighting_scheme calc
_refine_ls_wR_factor_gt 0.1746
_refine_ls_wR_factor_ref 0.1971
_reflns_number_gt 4124
_reflns_number_total 5953
_reflns_threshold_expression >2sigma(I)
_cod_data_source_file np9002838_si_002.cif
_cod_data_source_block laclair03
_cod_depositor_comments
;
The following automatic conversions were performed:

'_symmetry_cell_setting' value 'Triclinic' changed to 'triclinic'
according to /home/saulius/struct/CIF-dictionaries/cif_core.dic
dictionary named 'cif_core.dic' version 2.4.2 from 2011-04-26.

Automatic conversion script
Id: cif_fix_values 1715 2011-07-08 13:25:40Z adriana 

The following automatic conversions were performed:

'_space_group.centring_type' value 'primitive' was replaced with the
value 'P' as specified in the replacement file
'/home/antanas/src/cod-tools/trunk/data/replacement-values/replacement_values.lst'.

Automatic conversion script
Id: cif_fix_values 5642 2017-10-24 12:04:52Z antanas 
;
_cod_original_sg_symbol_H-M P-1
_cod_database_code 1503700

loop_
_symmetry_equiv_pos_as_xyz
'x, y, z'
'-x, -y, -z'

loop_
_atom_site_label
_atom_site_type_symbol
_atom_site_fract_x
_atom_site_fract_y
_atom_site_fract_z
_atom_site_U_iso_or_equiv
_atom_site_adp_type
_atom_site_occupancy
_atom_site_symmetry_multiplicity
_atom_site_calc_flag
_atom_site_refinement_flags
C1 C 0.4382(4) 0.5757(3) 0.7475(3) 0.0343(9) Uani 1 1 d .
C2 C 0.4324(4) 0.5283(3) 0.6287(3) 0.0356(9) Uani 1 1 d .
H2A H 0.4976 0.5688 0.6063 0.043 Uiso 1 1 calc R
C3 C 0.4657(4) 0.4164(3) 0.5901(3) 0.0358(9) Uani 1 1 d .
C4 C 0.5475(4) 0.3763(3) 0.6350(3) 0.0349(9) Uani 1 1 d .
C5 C 0.5995(4) 0.4440(3) 0.7405(3) 0.0364(9) Uani 1 1 d .
H5A H 0.6904 0.4418 0.7413 0.044 Uiso 1 1 calc R
H5B H 0.5675 0.4138 0.7897 0.044 Uiso 1 1 calc R
C6 C 0.5698(4) 0.5586(3) 0.7776(3) 0.0359(9) Uani 1 1 d .
H6A H 0.6299 0.5967 0.7494 0.043 Uiso 1 1 calc R
H6B H 0.5812 0.5899 0.8533 0.043 Uiso 1 1 calc R
C7 C 0.4216(4) 0.6912(3) 0.7863(3) 0.0332(9) Uani 1 1 d .
C8 C 0.3399(4) 0.7517(3) 0.8478(3) 0.0333(8) Uani 1 1 d .
H8 H 0.2706 0.7286 0.8764 0.040 Uiso 1 1 calc R
C9 C 0.3785(4) 0.8585(3) 0.8618(3) 0.0347(9) Uani 1 1 d .
C10 C 0.3397(4) 0.9572(3) 0.9177(3) 0.0363(9) Uani 1 1 d .
H10 H 0.2679 0.9634 0.9564 0.044 Uiso 1 1 calc R
C11 C 0.4065(4) 1.0470(3) 0.9168(3) 0.0351(9) Uani 1 1 d .
C12 C 0.5140(4) 1.0361(3) 0.8570(3) 0.0373(9) Uani 1 1 d .
C13 C 0.5522(4) 0.9385(3) 0.8001(3) 0.0373(9) Uani 1 1 d .
H13 H 0.6223 0.9309 0.7592 0.045 Uiso 1 1 calc R
C14 C 0.4851(4) 0.8530(3) 0.8051(3) 0.0344(9) Uani 1 1 d .
C15 C 0.3675(4) 1.1527(3) 0.9759(3) 0.0390(10) Uani 1 1 d .
C16 C 0.2534(4) 1.1648(4) 1.0365(4) 0.0435(10) Uani 1 1 d .
H16A H 0.2430 1.2395 1.0730 0.065 Uiso 1 1 calc R
H16B H 0.2612 1.1312 1.0861 0.065 Uiso 1 1 calc R
H16C H 0.1814 1.1316 0.9899 0.065 Uiso 1 1 calc R
C17 C 0.3188(4) 0.5167(3) 0.5624(3) 0.0343(9) Uani 1 1 d .
C18 C 0.3077(4) 0.4164(3) 0.4879(3) 0.0351(9) Uani 1 1 d .
C19 C 0.2221(4) 0.3799(3) 0.4088(3) 0.0380(9) Uani 1 1 d .
H19 H 0.2167 0.3092 0.3614 0.046 Uiso 1 1 calc R
C20 C 0.1417(4) 0.4520(4) 0.4005(3) 0.0380(9) Uani 1 1 d .
C21 C 0.1512(4) 0.5567(4) 0.4720(3) 0.0375(9) Uani 1 1 d .
C22 C 0.2404(4) 0.5886(3) 0.5533(3) 0.0347(9) Uani 1 1 d .
H22 H 0.2471 0.6588 0.6019 0.042 Uiso 1 1 calc R
C23 C 0.0737(4) 0.6319(4) 0.4562(3) 0.0412(10) Uani 1 1 d .
C24 C 0.0807(4) 0.7427(4) 0.5317(4) 0.0467(11) Uani 1 1 d .
H24A H 0.0220 0.7817 0.5098 0.070 Uiso 1 1 calc R
H24B H 0.1645 0.7753 0.5351 0.070 Uiso 1 1 calc R
H24C H 0.0603 0.7436 0.5995 0.070 Uiso 1 1 calc R
C25 C 0.3421(4) 0.5234(3) 0.7901(3) 0.0339(9) Uani 1 1 d .
C26 C 0.2338(4) 0.4695(3) 0.7542(3) 0.0350(9) Uani 1 1 d .
H26 H 0.1976 0.4520 0.6874 0.042 Uiso 1 1 calc R
C27 C 0.1815(4) 0.4424(3) 0.8350(3) 0.0343(9) Uani 1 1 d .
C28 C 0.0756(4) 0.3889(3) 0.8474(3) 0.0369(9) Uani 1 1 d .
H28 H 0.0154 0.3597 0.7925 0.044 Uiso 1 1 calc R
C29 C 0.0561(4) 0.3770(3) 0.9410(3) 0.0363(9) Uani 1 1 d .
C30 C 0.1488(4) 0.4206(3) 1.0216(3) 0.0378(9) Uani 1 1 d .
C31 C 0.2558(4) 0.4735(3) 1.0097(3) 0.0391(9) Uani 1 1 d .
H31 H 0.3181 0.5018 1.0632 0.047 Uiso 1 1 calc R
C32 C 0.2683(4) 0.4835(3) 0.9164(3) 0.0335(8) Uani 1 1 d .
C33 C -0.0566(4) 0.3227(3) 0.9563(4) 0.0405(10) Uani 1 1 d .
C34 C -0.1539(4) 0.2787(4) 0.8704(4) 0.0488(11) Uani 1 1 d .
H34A H -0.2241 0.2455 0.8928 0.073 Uiso 1 1 calc R
H34B H -0.1192 0.2266 0.8106 0.073 Uiso 1 1 calc R
H34C H -0.1817 0.3356 0.8519 0.073 Uiso 1 1 calc R
C35 C 0.5778(4) 0.2694(3) 0.5867(3) 0.0364(9) Uani 1 1 d .
C36 C 0.5647(4) 0.1959(3) 0.4901(3) 0.0345(9) Uani 1 1 d .
H36 H 0.5275 0.2040 0.4324 0.041 Uiso 1 1 calc R
C37 C 0.6175(4) 0.1029(3) 0.4908(3) 0.0357(9) Uani 1 1 d .
C38 C 0.6333(4) 0.0048(3) 0.4197(3) 0.0371(9) Uani 1 1 d .
H38 H 0.6062 -0.0138 0.3502 0.045 Uiso 1 1 calc R
C39 C 0.6896(4) -0.0680(3) 0.4500(3) 0.0357(9) Uani 1 1 d .
C40 C 0.7292(4) -0.0372(3) 0.5552(3) 0.0394(9) Uani 1 1 d .
C41 C 0.7144(4) 0.0600(3) 0.6266(3) 0.0371(9) Uani 1 1 d .
H41 H 0.7405 0.0793 0.6964 0.044 Uiso 1 1 calc R
C42 C 0.6599(4) 0.1289(3) 0.5927(3) 0.0365(9) Uani 1 1 d .
C43 C 0.7078(4) -0.1736(3) 0.3759(3) 0.0393(9) Uani 1 1 d .
C44 C 0.6596(4) -0.2093(4) 0.2674(4) 0.0447(10) Uani 1 1 d .
H44A H 0.6715 -0.2839 0.2318 0.067 Uiso 1 1 calc R
H44B H 0.7042 -0.1686 0.2330 0.067 Uiso 1 1 calc R
H44C H 0.5714 -0.1990 0.2662 0.067 Uiso 1 1 calc R
C45 C -0.0230(5) 0.9464(4) 0.7810(4) 0.0488(11) Uani 1 1 d .
H45 H -0.0888 0.9189 0.7248 0.059 Uiso 1 1 calc R
O1 O 0.5119(3) 0.7513(2) 0.7582(2) 0.0343(6) Uani 1 1 d .
O2 O 0.5811(3) 1.1217(2) 0.8556(3) 0.0436(7) Uani 1 1 d .
H2 H 0.5537 1.1760 0.8978 0.065 Uiso 1 1 calc R
O3 O 0.4283(3) 1.2319(2) 0.9761(2) 0.0435(7) Uani 1 1 d .
O4 O 0.3985(3) 0.3564(2) 0.5003(2) 0.0370(6) Uani 1 1 d .
O5 O 0.0579(3) 0.4161(2) 0.3223(2) 0.0443(7) Uani 1 1 d .
H5 H 0.0218 0.4663 0.3184 0.066 Uiso 1 1 calc R
O6 O 0.0029(3) 0.6052(3) 0.3802(2) 0.0482(8) Uani 1 1 d .
O7 O 0.3675(3) 0.5342(2) 0.8917(2) 0.0367(6) Uani 1 1 d .
O8 O 0.1337(3) 0.4137(3) 1.1146(2) 0.0446(7) Uani 1 1 d .
H8a H 0.0676 0.3776 1.1128 0.067 Uiso 1 1 calc R
O9 O -0.0746(3) 0.3112(3) 1.0379(3) 0.0482(8) Uani 1 1 d .
O10 O 0.6379(3) 0.2300(2) 0.6520(2) 0.0373(6) Uani 1 1 d .
O11 O 0.7812(3) -0.1073(2) 0.5876(2) 0.0442(7) Uani 1 1 d .
H11 H 0.7838 -0.1647 0.5377 0.066 Uiso 1 1 calc R
O12 O 0.7620(3) -0.2358(2) 0.4031(3) 0.0464(8) Uani 1 1 d .
Cl1 Cl -0.08095(15) 1.04658(11) 0.88603(11) 0.0645(4) Uani 1 1 d .
Cl2 Cl 0.01583(12) 0.84332(10) 0.81613(10) 0.0562(3) Uani 1 1 d .
Cl3 Cl 0.10571(14) 0.99705(11) 0.73559(11) 0.0640(4) Uani 1 1 d .

loop_
_atom_site_aniso_label
_atom_site_aniso_U_11
_atom_site_aniso_U_22
_atom_site_aniso_U_33
_atom_site_aniso_U_23
_atom_site_aniso_U_13
_atom_site_aniso_U_12
C1 0.035(2) 0.031(2) 0.038(2) 0.0153(18) -0.0009(16) 0.0049(16)
C2 0.037(2) 0.037(2) 0.038(2) 0.0177(18) 0.0016(16) 0.0090(16)
C3 0.040(2) 0.032(2) 0.036(2) 0.0145(17) 0.0023(16) 0.0036(16)
C4 0.037(2) 0.034(2) 0.039(2) 0.0188(18) -0.0003(16) 0.0045(16)
C5 0.039(2) 0.034(2) 0.040(2) 0.0177(18) 0.0010(16) 0.0057(16)
C6 0.038(2) 0.035(2) 0.037(2) 0.0171(18) -0.0034(16) 0.0028(16)
C7 0.040(2) 0.029(2) 0.034(2) 0.0159(17) -0.0040(16) 0.0036(16)
C8 0.037(2) 0.031(2) 0.035(2) 0.0152(17) 0.0036(16) 0.0063(16)
C9 0.035(2) 0.036(2) 0.036(2) 0.0172(18) -0.0031(15) 0.0034(16)
C10 0.036(2) 0.037(2) 0.039(2) 0.0170(18) 0.0003(16) 0.0064(17)
C11 0.042(2) 0.028(2) 0.037(2) 0.0144(17) -0.0026(16) 0.0055(16)
C12 0.041(2) 0.033(2) 0.041(2) 0.0179(18) -0.0048(17) 0.0029(17)
C13 0.039(2) 0.037(2) 0.039(2) 0.0183(19) 0.0031(16) 0.0035(17)
C14 0.041(2) 0.031(2) 0.033(2) 0.0131(17) -0.0027(16) 0.0073(16)
C15 0.046(2) 0.036(2) 0.038(2) 0.0173(18) -0.0076(17) 0.0066(18)
C16 0.044(2) 0.036(2) 0.050(3) 0.015(2) 0.0029(18) 0.0092(18)
C17 0.037(2) 0.034(2) 0.037(2) 0.0198(18) 0.0033(16) 0.0051(16)
C18 0.038(2) 0.035(2) 0.037(2) 0.0178(18) 0.0025(16) 0.0090(16)
C19 0.041(2) 0.035(2) 0.040(2) 0.0165(19) 0.0011(17) 0.0058(17)
C20 0.041(2) 0.043(3) 0.033(2) 0.0188(19) 0.0021(16) 0.0028(18)
C21 0.040(2) 0.043(3) 0.037(2) 0.0221(19) 0.0053(16) 0.0098(17)
C22 0.041(2) 0.032(2) 0.035(2) 0.0159(18) 0.0013(16) 0.0039(16)
C23 0.039(2) 0.045(3) 0.044(2) 0.022(2) 0.0007(18) 0.0060(18)
C24 0.045(2) 0.045(3) 0.056(3) 0.024(2) -0.0025(19) 0.0129(19)
C25 0.045(2) 0.032(2) 0.028(2) 0.0137(16) 0.0011(15) 0.0103(16)
C26 0.041(2) 0.031(2) 0.035(2) 0.0147(17) -0.0009(16) 0.0081(16)
C27 0.038(2) 0.027(2) 0.041(2) 0.0158(17) 0.0011(16) 0.0087(15)
C28 0.037(2) 0.035(2) 0.038(2) 0.0126(18) -0.0035(16) 0.0068(16)
C29 0.042(2) 0.028(2) 0.043(2) 0.0174(18) 0.0026(17) 0.0070(16)
C30 0.044(2) 0.036(2) 0.040(2) 0.0194(19) 0.0055(17) 0.0123(17)
C31 0.041(2) 0.040(2) 0.042(2) 0.0231(19) -0.0032(17) 0.0033(17)
C32 0.039(2) 0.029(2) 0.036(2) 0.0158(17) 0.0011(16) 0.0036(15)
C33 0.045(2) 0.027(2) 0.052(3) 0.0161(19) 0.0087(19) 0.0082(17)
C34 0.039(2) 0.047(3) 0.062(3) 0.023(2) 0.003(2) 0.0011(19)
C35 0.037(2) 0.035(2) 0.042(2) 0.0209(19) -0.0034(16) 0.0073(16)
C36 0.041(2) 0.027(2) 0.039(2) 0.0155(17) -0.0005(16) 0.0082(16)
C37 0.038(2) 0.036(2) 0.037(2) 0.0171(18) 0.0030(16) 0.0080(16)
C38 0.038(2) 0.038(2) 0.037(2) 0.0151(18) 0.0017(16) 0.0061(17)
C39 0.037(2) 0.036(2) 0.035(2) 0.0145(18) -0.0002(16) 0.0055(16)
C40 0.043(2) 0.035(2) 0.043(2) 0.0173(19) 0.0014(17) 0.0105(17)
C41 0.038(2) 0.038(2) 0.037(2) 0.0159(18) -0.0020(16) 0.0065(17)
C42 0.038(2) 0.031(2) 0.040(2) 0.0127(18) 0.0008(16) 0.0058(16)
C43 0.040(2) 0.034(2) 0.043(2) 0.0128(19) 0.0041(17) 0.0096(17)
C44 0.048(2) 0.038(3) 0.047(3) 0.014(2) -0.0032(19) 0.0096(18)
C45 0.051(3) 0.043(3) 0.052(3) 0.019(2) -0.008(2) 0.003(2)
O1 0.0390(15) 0.0294(15) 0.0380(15) 0.0164(12) 0.0019(11) 0.0048(11)
O2 0.0473(17) 0.0302(16) 0.0537(19) 0.0165(14) 0.0060(13) 0.0019(12)
O3 0.0493(17) 0.0336(17) 0.0503(18) 0.0189(14) -0.0002(13) 0.0047(13)
O4 0.0423(16) 0.0338(16) 0.0367(15) 0.0148(12) -0.0033(11) 0.0076(12)
O5 0.0449(17) 0.0448(19) 0.0451(17) 0.0191(14) -0.0076(13) 0.0064(13)
O6 0.0448(17) 0.053(2) 0.0505(19) 0.0240(16) -0.0101(14) 0.0092(14)
O7 0.0377(15) 0.0406(17) 0.0367(15) 0.0206(13) -0.0036(11) 0.0024(11)
O8 0.0466(17) 0.052(2) 0.0435(17) 0.0279(15) 0.0044(13) 0.0054(14)
O9 0.0506(18) 0.049(2) 0.0512(19) 0.0250(16) 0.0097(14) 0.0057(14)
O10 0.0448(16) 0.0319(16) 0.0382(15) 0.0157(12) -0.0026(12) 0.0085(12)
O11 0.0534(18) 0.0365(18) 0.0469(18) 0.0193(14) -0.0081(14) 0.0127(14)
O12 0.0513(18) 0.0387(18) 0.0532(19) 0.0200(15) 0.0001(14) 0.0153(14)
Cl1 0.0793(9) 0.0487(8) 0.0697(8) 0.0243(6) 0.0197(7) 0.0185(6)
Cl2 0.0633(7) 0.0491(7) 0.0630(8) 0.0269(6) 0.0095(5) 0.0144(5)
Cl3 0.0681(8) 0.0610(9) 0.0662(8) 0.0291(7) 0.0098(6) -0.0041(6)

loop_
_atom_type_symbol
_atom_type_description
_atom_type_scat_dispersion_real
_atom_type_scat_dispersion_imag
_atom_type_scat_source
C C 0.0181 0.0091 'International Tables Vol C Tables 4.2.6.8 and 6.1.1.4'
H H 0.0000 0.0000 'International Tables Vol C Tables 4.2.6.8 and 6.1.1.4'
O O 0.0492 0.0322 'International Tables Vol C Tables 4.2.6.8 and 6.1.1.4'
Cl Cl 0.3639 0.7018 'International Tables Vol C Tables 4.2.6.8 and 6.1.1.4'

loop_
_geom_angle_atom_site_label_1
_geom_angle_atom_site_label_2
_geom_angle_atom_site_label_3
_geom_angle
C25 C1 C7 109.1(3)
C25 C1 C6 111.8(3)
C7 C1 C6 109.7(3)
C25 C1 C2 111.7(3)
C7 C1 C2 110.3(3)
C6 C1 C2 104.2(3)
C17 C2 C3 100.3(3)
C17 C2 C1 124.8(4)
C3 C2 C1 110.3(3)
C17 C2 H2A 106.7
C3 C2 H2A 106.7
C1 C2 H2A 106.7
C4 C3 O4 122.8(4)
C4 C3 C2 126.4(4)
O4 C3 C2 110.8(3)
C3 C4 C35 121.1(4)
C3 C4 C5 118.0(4)
C35 C4 C5 120.7(3)
C4 C5 C6 114.8(3)
C4 C5 H5A 108.6
C6 C5 H5A 108.6
C4 C5 H5B 108.6
C6 C5 H5B 108.6
H5A C5 H5B 107.5
C5 C6 C1 114.9(3)
C5 C6 H6A 108.5
C1 C6 H6A 108.5
C5 C6 H6B 108.5
C1 C6 H6B 108.5
H6A C6 H6B 107.5
C8 C7 O1 111.6(3)
C8 C7 C1 133.3(4)
O1 C7 C1 115.0(3)
C7 C8 C9 106.4(4)
C7 C8 H8 126.8
C9 C8 H8 126.8
C10 C9 C14 118.0(4)
C10 C9 C8 136.1(4)
C14 C9 C8 105.8(4)
C9 C10 C11 120.0(4)
C9 C10 H10 120.0
C11 C10 H10 120.0
C10 C11 C12 119.3(4)
C10 C11 C15 121.1(4)
C12 C11 C15 119.7(4)
O2 C12 C13 118.3(4)
O2 C12 C11 120.6(4)
C13 C12 C11 121.2(4)
C14 C13 C12 117.3(4)
C14 C13 H13 121.3
C12 C13 H13 121.3
O1 C14 C13 125.7(4)
O1 C14 C9 110.1(3)
C13 C14 C9 124.2(4)
O3 C15 C11 120.7(4)
O3 C15 C16 119.3(4)
C11 C15 C16 120.1(4)
C15 C16 H16A 109.5
C15 C16 H16B 109.5
H16A C16 H16B 109.5
C15 C16 H16C 109.5
H16A C16 H16C 109.5
H16B C16 H16C 109.5
C18 C17 C22 117.8(4)
C18 C17 C2 108.5(3)
C22 C17 C2 132.8(4)
C19 C18 O4 122.6(4)
C19 C18 C17 125.4(4)
O4 C18 C17 111.9(4)
C18 C19 C20 116.7(4)
C18 C19 H19 121.7
C20 C19 H19 121.7
O5 C20 C19 116.5(4)
O5 C20 C21 122.8(4)
C19 C20 C21 120.7(4)
C22 C21 C20 119.6(4)
C22 C21 C23 120.9(4)
C20 C21 C23 119.4(4)
C17 C22 C21 119.7(4)
C17 C22 H22 120.2
C21 C22 H22 120.2
O6 C23 C21 120.4(4)
O6 C23 C24 119.3(4)
C21 C23 C24 120.3(4)
C23 C24 H24A 109.5
C23 C24 H24B 109.5
H24A C24 H24B 109.5
C23 C24 H24C 109.5
H24A C24 H24C 109.5
H24B C24 H24C 109.5
C26 C25 O7 111.2(4)
C26 C25 C1 134.3(4)
O7 C25 C1 114.4(3)
C25 C26 C27 107.5(4)
C25 C26 H26 126.2
C27 C26 H26 126.2
C28 C27 C32 118.5(4)
C28 C27 C26 136.5(4)
C32 C27 C26 104.9(4)
C27 C28 C29 120.3(4)
C27 C28 H28 119.9
C29 C28 H28 119.9
C28 C29 C30 118.6(4)
C28 C29 C33 121.0(4)
C30 C29 C33 120.4(4)
O8 C30 C31 117.2(4)
O8 C30 C29 121.2(4)
C31 C30 C29 121.6(4)
C30 C31 C32 116.7(4)
C30 C31 H31 121.6
C32 C31 H31 121.6
O7 C32 C31 124.6(4)
O7 C32 C27 111.2(3)
C31 C32 C27 124.2(4)
O9 C33 C29 121.7(4)
O9 C33 C34 119.0(4)
C29 C33 C34 119.3(4)
C33 C34 H34A 109.5
C33 C34 H34B 109.5
H34A C34 H34B 109.5
C33 C34 H34C 109.5
H34A C34 H34C 109.5
H34B C34 H34C 109.5
C36 C35 O10 110.4(3)
C36 C35 C4 134.9(4)
O10 C35 C4 114.8(4)
C35 C36 C37 107.7(4)
C35 C36 H36 126.2
C37 C36 H36 126.2
C38 C37 C42 119.0(4)
C38 C37 C36 136.0(4)
C42 C37 C36 105.0(4)
C37 C38 C39 119.9(4)
C37 C38 H38 120.1
C39 C38 H38 120.1
C38 C39 C40 118.4(4)
C38 C39 C43 121.2(4)
C40 C39 C43 120.4(4)
C41 C40 O11 117.8(4)
C41 C40 C39 122.4(4)
O11 C40 C39 119.8(4)
C40 C41 C42 116.9(4)
C40 C41 H41 121.6
C42 C41 H41 121.6
O10 C42 C41 125.7(4)
O10 C42 C37 110.8(4)
C41 C42 C37 123.4(4)
O12 C43 C39 120.4(4)
O12 C43 C44 118.6(4)
C39 C43 C44 121.0(4)
C43 C44 H44A 109.5
C43 C44 H44B 109.5
H44A C44 H44B 109.5
C43 C44 H44C 109.5
H44A C44 H44C 109.5
H44B C44 H44C 109.5
Cl2 C45 Cl3 110.6(3)
Cl2 C45 Cl1 110.5(3)
Cl3 C45 Cl1 110.0(3)
Cl2 C45 H45 108.6
Cl3 C45 H45 108.6
Cl1 C45 H45 108.6
C14 O1 C7 106.2(3)
C12 O2 H2 109.5
C18 O4 C3 107.0(3)
C20 O5 H5 109.5
C32 O7 C25 105.2(3)
C30 O8 H8a 109.5
C42 O10 C35 106.2(3)
C40 O11 H11 109.5

loop_
_geom_bond_atom_site_label_1
_geom_bond_atom_site_label_2
_geom_bond_distance
C1 C25 1.488(6)
C1 C7 1.505(6)
C1 C6 1.544(5)
C1 C2 1.549(6)
C2 C17 1.498(5)
C2 C3 1.506(6)
C2 H2A 1.0000
C3 C4 1.346(6)
C3 O4 1.385(5)
C4 C35 1.439(6)
C4 C5 1.502(6)
C5 C6 1.528(6)
C5 H5A 0.9900
C5 H5B 0.9900
C6 H6A 0.9900
C6 H6B 0.9900
C7 C8 1.349(6)
C7 O1 1.399(5)
C8 C9 1.443(6)
C8 H8 0.9500
C9 C10 1.392(6)
C9 C14 1.408(6)
C10 C11 1.397(6)
C10 H10 0.9500
C11 C12 1.434(6)
C11 C15 1.478(6)
C12 O2 1.352(5)
C12 C13 1.381(6)
C13 C14 1.368(6)
C13 H13 0.9500
C14 O1 1.364(5)
C15 O3 1.238(5)
C15 C16 1.500(7)
C16 H16A 0.9800
C16 H16B 0.9800
C16 H16C 0.9800
C17 C18 1.384(6)
C17 C22 1.393(6)
C18 C19 1.356(6)
C18 O4 1.382(5)
C19 C20 1.405(6)
C19 H19 0.9500
C20 O5 1.336(5)
C20 C21 1.412(6)
C21 C22 1.404(6)
C21 C23 1.459(6)
C22 H22 0.9500
C23 O6 1.230(5)
C23 C24 1.494(7)
C24 H24A 0.9800
C24 H24B 0.9800
C24 H24C 0.9800
C25 C26 1.332(6)
C25 O7 1.402(5)
C26 C27 1.439(6)
C26 H26 0.9500
C27 C28 1.373(6)
C27 C32 1.388(6)
C28 C29 1.406(6)
C28 H28 0.9500
C29 C30 1.425(6)
C29 C33 1.453(6)
C30 O8 1.360(5)
C30 C31 1.376(6)
C31 C32 1.381(6)
C31 H31 0.9500
C32 O7 1.366(5)
C33 O9 1.235(6)
C33 C34 1.506(6)
C34 H34A 0.9800
C34 H34B 0.9800
C34 H34C 0.9800
C35 C36 1.354(6)
C35 O10 1.407(5)
C36 C37 1.446(6)
C36 H36 0.9500
C37 C38 1.373(6)
C37 C42 1.402(6)
C38 C39 1.404(6)
C38 H38 0.9500
C39 C40 1.428(6)
C39 C43 1.467(6)
C40 C41 1.363(6)
C40 O11 1.366(5)
C41 C42 1.379(6)
C41 H41 0.9500
C42 O10 1.371(5)
C43 O12 1.242(5)
C43 C44 1.491(6)
C44 H44A 0.9800
C44 H44B 0.9800
C44 H44C 0.9800
C45 Cl2 1.749(5)
C45 Cl3 1.757(5)
C45 Cl1 1.762(5)
C45 H45 1.0000
O2 H2 0.8400
O5 H5 0.8400
O8 H8a 0.8400
O11 H11 0.8400
